data_9009692
loop_
_publ_author_name
'Eulenberger, G.'

_publ_section_title
;
 Die kristallstrukture der tieftemperaturmodifikation von Ag8GeS6
 Note: z-coordinate of Ag6 altered to reproduce reported bond lengths
;
_journal_name_full 'Monatshefte fur Chemie'
_journal_page_first 901
_journal_page_last 913
_journal_paper_doi 10.1007/BF00898056
_journal_volume 108
_journal_year 1977
_chemical_compound_source Synthetic
_chemical_formula_sum 'Ag8 Ge S6'
_chemical_name_mineral Argyrodite
_space_group_IT_number 33
_symmetry_space_group_name_Hall 'P 2c -2n'
_symmetry_space_group_name_H-M 'P n a 21'
_cell_angle_alpha 90
_cell_angle_beta 90
_cell_angle_gamma 90
_cell_length_a 15.149
_cell_length_b 7.476
_cell_length_c 10.589
_cell_formula_units_Z 4
_cell_volume 1199.246
_database_code_amcsd 0014663
_exptl_crystal_density_diffrn 6.247
_cod_database_code 9009692

loop_
_space_group_symop_operation_xyz
x,y,z
1/2+x,1/2-y,z
1/2-x,1/2+y,1/2+z
-x,-y,1/2+z

loop_
_atom_site_aniso_label
_atom_site_aniso_U_11
_atom_site_aniso_U_22
_atom_site_aniso_U_33
_atom_site_aniso_U_12
_atom_site_aniso_U_13
_atom_site_aniso_U_23
Ag1 0.03280 0.07810 0.02330 0.00910 -0.00030 0.00010
Ag2 0.05620 0.03350 0.02610 0.00280 -0.00260 0.00200
Ag3 0.06290 0.03410 0.03230 -0.00900 -0.01380 0.01110
Ag4 0.03910 0.03940 0.05800 -0.01460 -0.01840 0.02520
Ag5 0.05800 0.04570 0.03240 0.00360 -0.00210 -0.02530
Ag6 0.04000 0.03880 0.03490 0.00300 -0.00500 -0.00680
Ag7 0.04870 0.03930 0.05230 -0.01660 -0.02510 0.02280
Ag8 0.03300 0.07700 0.07860 -0.02560 0.00110 0.02890
Ge 0.01130 0.01120 0.00910 0.00080 0.00090 0.00020
S1 0.01630 0.01320 0.01570 -0.00150 -0.00290 0.00280
S2 0.01500 0.01620 0.01400 -0.00160 0.00110 0.00090
S3 0.02260 0.01040 0.01270 0.00260 -0.00010 -0.00220
S4 0.01620 0.02140 0.01370 -0.00100 -0.00250 0.00150
S5 0.01780 0.01710 0.01530 -0.00050 0.00430 -0.00340
S6 0.02250 0.02050 0.02060 -0.00210 0.00310 -0.00160

loop_
_atom_site_label
_atom_site_fract_x
_atom_site_fract_y
_atom_site_fract_z
Ag1 0.12700 0.22310 0.37660
Ag2 0.06220 0.22570 0.83730
Ag3 0.43230 0.06170 0.01900
Ag4 0.27630 0.50000 0.08220
Ag5 0.41870 0.09080 0.69640
Ag6 0.27270 0.38420 0.68470
Ag7 0.01690 0.01040 0.60250
Ag8 0.25880 0.12770 0.90590
Ge 0.37570 0.22850 0.35200
S1 0.12250 0.49000 0.97500
S2 -0.00460 0.27000 0.23200
S3 0.37260 0.46840 0.47660
S4 0.25820 0.23350 0.23000
S5 0.38640 0.31310 0.86550
S6 0.12240 0.26680 0.61150

loop_
_cod_related_entry_id
_cod_related_entry_database
_cod_related_entry_code
1 AMCSD 0014663
